data_2016664
loop_
_publ_author_name
'Wu, Li'
'Roth, Georg'
'Sparta, Karine'
'Chen, Xiaolong'

_publ_section_title
;
 The new pentaborate Na~3~SrB~5~O~10~
;
_journal_coeditor_code FA3144
_journal_issue 7
_journal_name_full 'Acta Crystallographica Section C'
_journal_page_first i53
_journal_page_last i56
_journal_paper_doi 10.1107/S0108270108016909
_journal_volume 64
_journal_year 2008
_chemical_formula_iupac 'Na3 Sr B5 O10'
_chemical_formula_moiety 'B5 Sr Na3 O10'
_chemical_formula_structural 'Sr Na3 (B5 O10)'
_chemical_formula_sum 'B5 Na3 O10 Sr'
_chemical_formula_weight 370.64
_chemical_name_systematic
;
sodium strontium pentaborate
;
_space_group_IT_number 2
_symmetry_cell_setting triclinic
_symmetry_space_group_name_Hall '-P 1'
_symmetry_space_group_name_H-M 'P -1'
_atom_sites_solution_primary direct
_atom_sites_solution_secondary difmap
_cell_angle_alpha 81.28(8)
_cell_angle_beta 70.72(7)
_cell_angle_gamma 61.68(7)
_cell_formula_units_Z 2
_cell_length_a 7.288(7)
_cell_length_b 7.611(8)
_cell_length_c 9.754(9)
_cell_measurement_reflns_used 4273
_cell_measurement_temperature 293.0(10)
_cell_measurement_theta_max 36.62
_cell_measurement_theta_min 3.27
_cell_volume 449.6(8)
_computing_cell_refinement 'X-AREA (Stoe & Cie, 2002)'
_computing_data_collection 'X-AREA (Stoe & Cie, 2002)'
_computing_data_reduction 'X-AREA (Stoe & Cie, 2002)'
_computing_molecular_graphics 'Balls&Sticks (Version 1.42; Ozawa & Kang, 2004)'
_computing_publication_material 'WinGX (Version 1.64; Farrugia, 1999)'
_computing_structure_refinement 'SHELXL97 (Sheldrick, 2008)'
_computing_structure_solution 'SHELXS97 (Sheldrick, 2008)'
_diffrn_ambient_temperature 293.0(10)
_diffrn_measured_fraction_theta_full 0.998
_diffrn_measured_fraction_theta_max 0.998
_diffrn_measurement_device_type 'Stoe IPDS II'
_diffrn_measurement_method 'rotation method, \w'
_diffrn_radiation_monochromator graphite
_diffrn_radiation_source 'fine-focus sealed tube'
_diffrn_radiation_type MoK\a
_diffrn_radiation_wavelength 0.71073
_diffrn_reflns_av_R_equivalents 0.1687
_diffrn_reflns_av_sigmaI/netI 0.1048
_diffrn_reflns_limit_h_max 9
_diffrn_reflns_limit_h_min -9
_diffrn_reflns_limit_k_max 10
_diffrn_reflns_limit_k_min -10
_diffrn_reflns_limit_l_max 13
_diffrn_reflns_limit_l_min -13
_diffrn_reflns_number 12682
_diffrn_reflns_theta_full 28.99
_diffrn_reflns_theta_max 28.99
_diffrn_reflns_theta_min 3.40
_diffrn_standards_decay_% 0
_diffrn_standards_interval_count 0
_diffrn_standards_interval_time 0
_diffrn_standards_number 0
_exptl_absorpt_coefficient_mu 6.186
_exptl_absorpt_correction_T_max 0.5132
_exptl_absorpt_correction_T_min 0.3374
_exptl_absorpt_correction_type numerical
_exptl_absorpt_process_details 'via equivalents (X-SHAPE and X-RED; Stoe & Cie, 1996)'
_exptl_crystal_colour colourless
_exptl_crystal_density_diffrn 2.738
_exptl_crystal_density_method 'not measured'
_exptl_crystal_description plate
_exptl_crystal_F_000 352
_exptl_crystal_size_max 0.1
_exptl_crystal_size_mid 0.1
_exptl_crystal_size_min 0.02
_refine_diff_density_max 0.814
_refine_diff_density_min -0.880
_refine_ls_extinction_method none
_refine_ls_goodness_of_fit_ref 1.057
_refine_ls_matrix_type full
_refine_ls_number_parameters 172
_refine_ls_number_reflns 2385
_refine_ls_number_restraints 4
_refine_ls_restrained_S_all 1.057
_refine_ls_R_factor_all 0.1017
_refine_ls_R_factor_gt 0.0590
_refine_ls_shift/su_max 0.001
_refine_ls_shift/su_mean 0.000
_refine_ls_structure_factor_coef Fsqd
_refine_ls_weighting_details 'calc w = 1/[\s^2^(Fo^2^)+(0.0043P)^2^+2.9499P] where P=(Fo^2^+2Fc^2^)/3'
_refine_ls_weighting_scheme calc
_refine_ls_wR_factor_gt 0.0911
_refine_ls_wR_factor_ref 0.1031
_reflns_number_gt 1720
_reflns_number_total 2385
_reflns_threshold_expression I>2\s(I)
_cod_data_source_file fa3144.cif
_cod_data_source_block I_293K
_cod_database_code 2016664

loop_
_symmetry_equiv_pos_as_xyz
'x, y, z'
'-x, -y, -z'

loop_
_atom_site_type_symbol
_atom_site_label
_atom_site_fract_x
_atom_site_fract_y
_atom_site_fract_z
_atom_site_U_iso_or_equiv
_atom_site_adp_type
_atom_site_calc_flag
_atom_site_refinement_flags
_atom_site_occupancy
Sr Sr1 0.21411(4) 0.94587(4) 0.77498(3) 0.00979(5) Uani d . 1
Na Na1 0.28038(14) 0.01532(14) 0.11510(11) 0.0169(3) Uani d . 1
Na Na2 0.84288(15) 0.50640(15) 0.16291(11) 0.0198(3) Uani d . 1
Na Na3 0.21044(17) 0.2735(2) 0.45066(13) 0.0393(4) Uani d . 1
O O1 0.1670(2) 0.7517(2) 0.19082(18) 0.0124(4) Uani d D 1
O O2 0.6565(3) 0.8091(3) 0.35669(19) 0.0214(5) Uani d D 1
O O3 0.0128(2) 0.7943(2) 0.00059(19) 0.0148(5) Uani d D 1
O O4 0.1571(2) 0.6544(2) 0.43896(18) 0.0154(5) Uani d D 1
O O5 0.4057(2) 0.4141(2) 0.25037(18) 0.0127(4) Uani d D 1
O O6 0.4684(2) 0.6885(2) 0.27235(18) 0.0153(4) Uani d D 1
O O7 0.3180(2) 0.8204(3) 0.51151(19) 0.0195(5) Uani d D 1
O O8 0.5048(2) 0.1457(2) 0.10438(19) 0.0152(5) Uani d D 1
O O9 0.2335(3) 0.4701(2) 0.06535(19) 0.0168(5) Uani d D 1
O O10 0.0234(2) 0.7786(2) 0.68105(18) 0.0165(5) Uani d D 1
B B1 0.2991(3) 0.6283(3) 0.2900(3) 0.0086(6) Uani d . 1
B B2 0.3857(4) 0.3382(4) 0.1369(3) 0.0111(6) Uani d D 1
B B3 0.4908(4) 0.7722(4) 0.3776(3) 0.0122(6) Uani d D 1
B B4 0.1399(4) 0.6760(4) 0.0818(3) 0.0111(7) Uani d D 1
B B5 0.1595(4) 0.7502(4) 0.5472(3) 0.0127(7) Uani d D 1

loop_
_atom_site_aniso_label
_atom_site_aniso_U_11
_atom_site_aniso_U_22
_atom_site_aniso_U_33
_atom_site_aniso_U_12
_atom_site_aniso_U_13
_atom_site_aniso_U_23
Sr1 0.00882(5) 0.01152(6) 0.00956(7) -0.00452(4) -0.00299(5) -0.00120(6)
Na1 0.0139(3) 0.0229(4) 0.0150(4) -0.0110(3) -0.0002(3) -0.0034(3)
Na2 0.0176(3) 0.0276(4) 0.0148(4) -0.0110(3) -0.0033(3) -0.0022(4)
Na3 0.0320(4) 0.0812(7) 0.0214(5) -0.0400(4) -0.0132(4) 0.0167(5)
O1 0.0158(6) 0.0075(6) 0.0143(7) -0.0039(4) -0.0062(5) -0.0020(5)
O2 0.0267(6) 0.0380(8) 0.0132(8) -0.0242(5) -0.0108(5) 0.0066(6)
O3 0.0163(6) 0.0146(6) 0.0139(7) -0.0055(5) -0.0075(5) 0.0000(6)
O4 0.0171(6) 0.0234(7) 0.0082(7) -0.0120(5) -0.0002(5) -0.0052(6)
O5 0.0153(5) 0.0109(6) 0.0116(7) -0.0016(5) -0.0087(5) -0.0036(5)
O6 0.0165(5) 0.0259(6) 0.0108(7) -0.0152(4) -0.0012(5) -0.0066(5)
O7 0.0207(6) 0.0336(7) 0.0146(8) -0.0202(5) -0.0020(5) -0.0079(6)
O8 0.0143(5) 0.0114(6) 0.0217(8) -0.0047(4) -0.0091(5) -0.0007(6)
O9 0.0240(6) 0.0130(6) 0.0174(7) -0.0068(5) -0.0130(5) -0.0011(6)
O10 0.0194(6) 0.0237(7) 0.0100(7) -0.0115(5) -0.0057(5) -0.0011(6)
B1 0.0126(7) 0.0105(8) 0.0090(9) -0.0080(6) -0.0053(6) -0.0022(7)
B2 0.0121(8) 0.0131(9) 0.0098(10) -0.0061(6) -0.0033(7) -0.0024(8)
B3 0.0179(8) 0.0139(9) 0.0102(10) -0.0110(6) -0.0079(7) 0.0065(8)
B4 0.0101(8) 0.0114(9) 0.0108(11) -0.0057(6) -0.0025(8) 0.0043(8)
B5 0.0117(8) 0.0110(9) 0.0153(11) -0.0020(7) -0.0084(7) -0.0004(8)

loop_
_atom_type_symbol
_atom_type_description
_atom_type_scat_dispersion_real
_atom_type_scat_dispersion_imag
_atom_type_scat_source
Na Na 0.0362 0.0249 'International Tables Vol C Tables 4.2.6.8 and 6.1.1.4'
Sr Sr -1.5307 3.2498 'International Tables Vol C Tables 4.2.6.8 and 6.1.1.4'
B B 0.0013 0.0007 'International Tables Vol C Tables 4.2.6.8 and 6.1.1.4'
O O 0.0106 0.0060 'International Tables Vol C Tables 4.2.6.8 and 6.1.1.4'

loop_
_geom_angle_atom_site_label_1
_geom_angle_atom_site_label_2
_geom_angle_atom_site_label_3
_geom_angle_site_symmetry_1
_geom_angle_site_symmetry_3
_geom_angle
O8 Sr1 O2 2_666 2_676 84.49(10)
O8 Sr1 O1 2_666 2_576 131.63(9)
O2 Sr1 O1 2_676 2_576 83.33(11)
O8 Sr1 O7 2_666 . 121.08(9)
O2 Sr1 O7 2_676 . 82.80(10)
O1 Sr1 O7 2_576 . 103.48(12)
O8 Sr1 O3 2_666 1_556 87.96(10)
O2 Sr1 O3 2_676 1_556 156.21(7)
O1 Sr1 O3 2_576 1_556 84.96(12)
O7 Sr1 O3 . 1_556 120.15(9)
O8 Sr1 O3 2_666 2_576 79.24(10)
O2 Sr1 O3 2_676 2_576 86.95(11)
O1 Sr1 O3 2_576 2_576 53.53(10)
O7 Sr1 O3 . 2_576 155.93(6)
O3 Sr1 O3 1_556 2_576 69.47(11)
O8 Sr1 O10 2_666 . 140.33(7)
O2 Sr1 O10 2_676 . 126.88(8)
O1 Sr1 O10 2_576 . 81.02(11)
O7 Sr1 O10 . . 52.81(8)
O3 Sr1 O10 1_556 . 71.16(9)
O3 Sr1 O10 2_576 . 120.92(9)
O8 Sr1 O5 2_666 2_666 52.70(9)
O2 Sr1 O5 2_676 2_666 104.55(11)
O1 Sr1 O5 2_576 2_666 171.81(6)
O7 Sr1 O5 . 2_666 75.75(12)
O3 Sr1 O5 1_556 2_666 88.42(12)
O3 Sr1 O5 2_576 2_666 128.08(10)
O10 Sr1 O5 . 2_666 92.29(11)
O8 Na1 O8 . 2_655 91.76(11)
O8 Na1 O1 . 1_545 150.64(8)
O8 Na1 O1 2_655 1_545 89.45(11)
O8 Na1 O10 . 2_566 96.99(11)
O8 Na1 O10 2_655 2_566 165.23(9)
O1 Na1 O10 1_545 2_566 88.73(11)
O8 Na1 O3 . 2_565 117.29(10)
O8 Na1 O3 2_655 2_565 87.18(12)
O1 Na1 O3 1_545 2_565 92.07(11)
O10 Na1 O3 2_566 2_565 78.24(11)
O8 Na1 O6 . 1_545 95.81(11)
O8 Na1 O6 2_655 1_545 93.54(12)
O1 Na1 O6 1_545 1_545 54.84(9)
O10 Na1 O6 2_566 1_545 97.37(11)
O3 Na1 O6 2_565 1_545 146.87(9)
O6 Na2 O9 . 2_665 88.34(12)
O6 Na2 O10 . 2_666 106.88(11)
O9 Na2 O10 2_665 2_666 131.00(11)
O6 Na2 O3 . 2_665 119.90(12)
O9 Na2 O3 2_665 2_665 55.91(9)
O10 Na2 O3 2_666 2_665 76.77(11)
O6 Na2 O9 . 1_655 152.35(9)
O9 Na2 O9 2_665 1_655 99.67(11)
O10 Na2 O9 2_666 1_655 87.80(11)
O3 Na2 O9 2_665 1_655 85.81(11)
O6 Na2 O2 . . 55.06(10)
O9 Na2 O2 2_665 . 125.56(10)
O10 Na2 O2 2_666 . 99.96(11)
O3 Na2 O2 2_665 . 173.25(8)
O9 Na2 O2 1_655 . 100.06(12)
O6 Na2 O3 . 1_655 107.99(11)
O9 Na2 O3 2_665 1_655 79.35(10)
O10 Na2 O3 2_666 1_655 133.76(10)
O3 Na2 O3 2_665 1_655 109.79(10)
O9 Na2 O3 1_655 1_655 48.91(8)
O2 Na2 O3 . 1_655 76.78(10)
O2 Na3 O4 2_666 2_566 102.28(11)
O2 Na3 O5 2_666 . 112.84(11)
O4 Na3 O5 2_566 . 135.23(10)
O2 Na3 O10 2_666 2_566 145.97(10)
O4 Na3 O10 2_566 2_566 56.90(10)
O5 Na3 O10 . 2_566 99.54(10)
O2 Na3 O4 2_666 . 93.76(12)
O4 Na3 O4 2_566 . 97.60(12)
O5 Na3 O4 . . 54.64(10)
O10 Na3 O4 2_566 . 114.14(10)
O2 Na3 O7 2_666 1_545 74.94(11)
O4 Na3 O7 2_566 1_545 86.36(12)
O5 Na3 O7 . 1_545 128.23(10)
O10 Na3 O7 2_566 1_545 76.97(10)
O4 Na3 O7 . 1_545 168.61(8)
O4 B1 O6 . . 112.1(2)
O4 B1 O5 . . 108.4(2)
O6 B1 O5 . . 108.65(18)
O4 B1 O1 . . 109.57(18)
O6 B1 O1 . . 108.2(2)
O5 B1 O1 . . 109.9(2)
O8 B2 O5 . . 119.2(2)
O8 B2 O9 . . 122.8(3)
O5 B2 O9 . . 118.0(2)
O2 B3 O6 . . 122.7(2)
O2 B3 O7 . . 121.9(3)
O6 B3 O7 . . 115.4(2)
O3 B4 O1 . . 121.8(2)
O3 B4 O9 . . 119.0(3)
O1 B4 O9 . . 118.9(2)
O10 B5 O4 . . 123.8(3)
O10 B5 O7 . . 119.0(3)
O4 B5 O7 . . 117.3(2)

loop_
_geom_bond_atom_site_label_1
_geom_bond_atom_site_label_2
_geom_bond_site_symmetry_2
_geom_bond_distance
Sr1 O8 2_666 2.460(3)
Sr1 O2 2_676 2.482(3)
Sr1 O1 2_576 2.584(4)
Sr1 O7 . 2.620(3)
Sr1 O3 1_556 2.652(3)
Sr1 O3 2_576 2.694(4)
Sr1 O10 . 2.695(3)
Sr1 O5 2_666 2.792(4)
Na1 O8 . 2.251(3)
Na1 O8 2_655 2.302(4)
Na1 O1 1_545 2.444(3)
Na1 O10 2_566 2.462(4)
Na1 O3 2_565 2.469(3)
Na1 O6 1_545 2.723(4)
Na2 O6 . 2.334(4)
Na2 O9 2_665 2.429(3)
Na2 O10 2_666 2.438(3)
Na2 O3 2_665 2.569(4)
Na2 O9 1_655 2.575(4)
Na2 O2 . 2.717(4)
Na2 O3 1_655 3.011(4)
Na3 O2 2_666 2.266(3)
Na3 O4 2_566 2.348(3)
Na3 O5 . 2.442(3)
Na3 O10 2_566 2.637(3)
Na3 O4 . 2.725(4)
Na3 O7 1_545 3.159(4)
B1 O1 . 1.492(3)
B1 O4 . 1.456(3)
B1 O5 . 1.484(3)
B1 O6 . 1.461(4)
B2 O5 . 1.400(4)
B2 O8 . 1.324(3)
B2 O9 . 1.402(3)
B3 O2 . 1.312(4)
B3 O6 . 1.376(4)
B3 O7 . 1.431(3)
B4 O1 . 1.391(4)
B4 O3 . 1.331(3)
B4 O9 . 1.392(3)
B5 O4 . 1.380(4)
B5 O7 . 1.416(4)
B5 O10 . 1.328(3)
